data_4311720
loop_
_publ_author_name
'Shane G. Telfer'
'Tomohiro Sato'
'Takunori Harada'
'Reiko Kuroda'
'Julie Lefebvre'
'Daniel B. Leznoff'

_publ_section_title
;
 Mono- and Dinuclear Complexes of Chiral Tri- and Tetradentate Schiff-Base
 Ligands Derived from 1,1'-Binaphthyl-2,2'-diamine
;
_journal_name_full 'Inorganic Chemistry'
_journal_page_first 6168
_journal_page_last 6176
_journal_paper_doi 10.1021/ic049910y
_journal_volume 43
_journal_year 2004
_chemical_formula_sum 'C52 H38 Cu2 N6 O8 S2'
_chemical_formula_weight 1066.08
_chemical_name_systematic
;
 ?
;
_space_group_IT_number 152
_symmetry_cell_setting trigonal
_symmetry_space_group_name_Hall 'P 31 2"'
_symmetry_space_group_name_H-M 'P 31 2 1'
_atom_sites_solution_hydrogens geom
_atom_sites_solution_primary direct
_atom_sites_solution_secondary difmap
_audit_creation_method SHELXL-97
_cell_angle_alpha 90.00
_cell_angle_beta 90.00
_cell_angle_gamma 120.00
_cell_formula_units_Z 3
_cell_length_a 18.5934(7)
_cell_length_b 18.5934(7)
_cell_length_c 16.2207(12)
_cell_measurement_reflns_used 6888
_cell_measurement_temperature 100(2)
_cell_measurement_theta_max 27.93
_cell_measurement_theta_min 1.26
_cell_volume 4856.4(4)
_computing_cell_refinement 'Bruker SMART'
_computing_data_collection 'Bruker SMART'
_computing_data_reduction 'Bruker SAINT'
_computing_structure_refinement 'SHELXL-97 (Sheldrick, 1997)'
_computing_structure_solution 'SHELXS-97 (Sheldrick, 1997)'
_diffrn_ambient_temperature 100(2)
_diffrn_measured_fraction_theta_full 0.984
_diffrn_measured_fraction_theta_max 0.984
_diffrn_measurement_device_type 'CCD area detector'
_diffrn_measurement_method 'omega scan'
_diffrn_radiation_monochromator graphite
_diffrn_radiation_source 'fine-focus sealed tube'
_diffrn_radiation_type MoK\a
_diffrn_radiation_wavelength 0.71073
_diffrn_reflns_av_R_equivalents 0.0435
_diffrn_reflns_av_sigmaI/netI 0.0420
_diffrn_reflns_limit_h_max 23
_diffrn_reflns_limit_h_min -23
_diffrn_reflns_limit_k_max 23
_diffrn_reflns_limit_k_min -24
_diffrn_reflns_limit_l_max 9
_diffrn_reflns_limit_l_min -21
_diffrn_reflns_number 30009
_diffrn_reflns_theta_full 27.93
_diffrn_reflns_theta_max 27.93
_diffrn_reflns_theta_min 1.26
_exptl_absorpt_coefficient_mu 0.767
_exptl_absorpt_correction_T_max 0.7488
_exptl_absorpt_correction_T_min 0.6560
_exptl_absorpt_correction_type empirical
_exptl_absorpt_process_details 'Bruker SADABS'
_exptl_crystal_colour black
_exptl_crystal_density_diffrn 1.09
_exptl_crystal_density_method 'not measured'
_exptl_crystal_description prism
_exptl_crystal_F_000 1638
_exptl_crystal_size_max 0.60
_exptl_crystal_size_mid 0.50
_exptl_crystal_size_min 0.40
_refine_diff_density_max 0.685
_refine_diff_density_min -0.280
_refine_diff_density_rms 0.073
_refine_ls_abs_structure_details 'Flack H D (1983), Acta Cryst. A39, 876-881'
_refine_ls_abs_structure_Flack 0.111(11)
_refine_ls_extinction_method none
_refine_ls_goodness_of_fit_ref 1.047
_refine_ls_hydrogen_treatment mixed
_refine_ls_matrix_type full
_refine_ls_number_parameters 324
_refine_ls_number_reflns 7553
_refine_ls_number_restraints 7
_refine_ls_restrained_S_all 1.047
_refine_ls_R_factor_all 0.0485
_refine_ls_R_factor_gt 0.0443
_refine_ls_shift/su_max 0.001
_refine_ls_shift/su_mean 0.000
_refine_ls_structure_factor_coef Fsqd
_refine_ls_weighting_details 'calc w=1/[\s^2^(Fo^2^)+(0.0577P)^2^+2.6760P] where P=(Fo^2^+2Fc^2^)/3'
_refine_ls_weighting_scheme calc
_refine_ls_wR_factor_gt 0.1079
_refine_ls_wR_factor_ref 0.1100
_reflns_number_gt 6888
_reflns_number_total 7553
_reflns_threshold_expression >2sigma(I)
_cod_data_source_file ic049910ysi20040122_090530_4.cif
_cod_data_source_block Fig5
_cod_depositor_comments
;
The following automatic conversions were performed:
'_symmetry_cell_setting' value 'Trigonal' changed to 'trigonal' according
to '/home/saulius/struct/CIF-dictionaries/cif_core.dic' dictionary named
'cif_core.dic' version 2.4.1 from 2010-06-29.

Automatic conversion script
Id: cif_fix_enum 1527 2010-12-29 10:47:43Z saulius 

2021-08-29
Formula fixed to be consistent with given Z
                 miguel
;
_cod_original_formula_sum 'C26 H19 Cu N3 O4 S'
_cod_original_formula_weight 533.04
_cod_database_code 4311720

loop_
_symmetry_equiv_pos_as_xyz
'x, y, z'
'-y, x-y, z+1/3'
'-x+y, -x, z+2/3'
'x-y, -y, -z+2/3'
'-x, -x+y, -z+1/3'
'y, x, -z'

loop_
_atom_site_label
_atom_site_type_symbol
_atom_site_fract_x
_atom_site_fract_y
_atom_site_fract_z
_atom_site_U_iso_or_equiv
_atom_site_adp_type
_atom_site_occupancy
_atom_site_symmetry_multiplicity
_atom_site_calc_flag
_atom_site_refinement_flags
_atom_site_disorder_assembly
_atom_site_disorder_group
C1 C 0.49368(18) 0.76764(18) 0.98309(16) 0.0248(6) Uani 1 1 d . . .
C2 C 0.41230(19) 0.74796(17) 0.96821(17) 0.0259(6) Uani 1 1 d . . .
C3 C 0.3566(2) 0.6759(2) 0.92446(18) 0.0332(6) Uani 1 1 d . . .
H3 H 0.3017 0.6628 0.9174 0.040 Uiso 1 1 calc R . .
C4 C 0.3826(2) 0.6263(2) 0.8930(2) 0.0376(7) Uani 1 1 d . . .
H4 H 0.3453 0.5789 0.8641 0.045 Uiso 1 1 calc R . .
C5 C 0.4934(2) 0.5914(2) 0.8666(2) 0.0407(8) Uani 1 1 d . . .
H5 H 0.4562 0.5430 0.8391 0.049 Uiso 1 1 calc R . .
C6 C 0.5768(3) 0.6142(3) 0.8736(2) 0.0434(9) Uani 1 1 d . . .
H6 H 0.5952 0.5803 0.8511 0.052 Uiso 1 1 calc R . .
C7 C 0.6334(3) 0.6879(3) 0.9142(2) 0.0471(10) Uani 1 1 d . . .
H7 H 0.6895 0.7038 0.9158 0.056 Uiso 1 1 calc R . .
C8 C 0.6072(2) 0.7352(2) 0.9506(2) 0.0363(7) Uani 1 1 d . . .
H8 H 0.6450 0.7821 0.9798 0.044 Uiso 1 1 calc R . .
C9 C 0.5216(2) 0.7152(2) 0.94577(17) 0.0319(7) Uani 1 1 d . . .
C10 C 0.4658(2) 0.6444(2) 0.9027(2) 0.0374(7) Uani 1 1 d . . .
C11 C 0.55045(19) 0.8379(2) 1.03826(17) 0.0283(6) Uani 1 1 d . . .
C12 C 0.57750(18) 0.9190(2) 1.01591(18) 0.0291(6) Uani 1 1 d D . .
C13 C 0.6284(2) 0.9858(2) 1.0695(2) 0.0370(7) Uani 1 1 d . . .
H13 H 0.6471 1.0402 1.0531 0.044 Uiso 1 1 calc R . .
C14 C 0.6499(2) 0.9699(2) 1.1453(2) 0.0429(8) Uani 1 1 d . . .
H14 H 0.6838 1.0137 1.1801 0.052 Uiso 1 1 calc R . .
C15 C 0.6389(3) 0.8711(3) 1.2524(2) 0.0572(12) Uani 1 1 d . . .
H15 H 0.6719 0.9147 1.2878 0.069 Uiso 1 1 calc R . .
C16 C 0.6076(3) 0.7913(3) 1.2784(2) 0.0584(12) Uani 1 1 d . . .
H16 H 0.6184 0.7813 1.3319 0.070 Uiso 1 1 calc R . .
C17 C 0.5597(3) 0.7240(2) 1.22642(19) 0.0436(9) Uani 1 1 d . . .
H17 H 0.5397 0.6700 1.2450 0.052 Uiso 1 1 calc R . .
C18 C 0.5423(2) 0.7383(2) 1.14764(19) 0.0338(7) Uani 1 1 d . . .
H18 H 0.5106 0.6934 1.1133 0.041 Uiso 1 1 calc R . .
C19 C 0.5714(2) 0.8193(2) 1.11776(18) 0.0307(6) Uani 1 1 d . . .
C20 C 0.6213(2) 0.8885(2) 1.17049(19) 0.0410(8) Uani 1 1 d . . .
N21 N 0.38438(16) 0.80392(14) 0.99469(14) 0.0254(5) Uani 1 1 d . . .
C22 C 0.31128(18) 0.77405(18) 1.02293(17) 0.0265(6) Uani 1 1 d . . .
H22 H 0.2788 0.7179 1.0353 0.032 Uiso 1 1 calc R . .
C23 C 0.27997(18) 0.83237(19) 1.03525(18) 0.0278(6) Uani 1 1 d . . .
N24 N 0.33194(15) 0.91115(15) 1.00798(14) 0.0248(5) Uani 1 1 d . . .
C25 C 0.3093(2) 0.9657(2) 1.0138(2) 0.0366(7) Uani 1 1 d . . .
H25 H 0.3446 1.0189 0.9937 0.044 Uiso 1 1 calc R . .
C26 C 0.2336(2) 0.9489(2) 1.0491(3) 0.0455(9) Uani 1 1 d . . .
H26 H 0.2201 0.9905 1.0551 0.055 Uiso 1 1 calc R . .
C27 C 0.1794(2) 0.8679(2) 1.0748(2) 0.0413(8) Uani 1 1 d . . .
H27 H 0.1274 0.8535 1.0958 0.050 Uiso 1 1 calc R . .
C28 C 0.20407(19) 0.8094(2) 1.0687(2) 0.0355(7) Uani 1 1 d . . .
H28 H 0.1697 0.7553 1.0870 0.043 Uiso 1 1 calc R . .
N29 N 0.54916(15) 0.93681(15) 0.93992(14) 0.0258(5) Uani 1 1 d D . .
Cu Cu 0.43840(2) 0.92664(2) 0.96067(2) 0.02376(9) Uani 1 1 d D . .
S1 S 0.54541(5) 1.11461(4) 0.90992(4) 0.02602(15) Uani 1 1 d . . .
O11 O 0.48756(13) 1.04801(12) 0.96818(12) 0.0272(4) Uani 1 1 d . . .
O12 O 0.39321(13) 0.89362(13) 0.83465(12) 0.0312(5) Uani 1 1 d . . .
O13 O 0.57261(14) 1.19501(13) 0.94853(13) 0.0321(5) Uani 1 1 d . . .
O14 O 0.61683(13) 1.10279(13) 0.89304(13) 0.0304(5) Uani 1 1 d . . .
H29A H 0.5398(8) 0.8984(9) 0.8928(7) 0.093(19) Uiso 1 1 d D . .
H29B H 0.5843(6) 0.9954(5) 0.9195(10) 0.14(3) Uiso 1 1 d D . .

loop_
_atom_site_aniso_label
_atom_site_aniso_U_11
_atom_site_aniso_U_22
_atom_site_aniso_U_33
_atom_site_aniso_U_23
_atom_site_aniso_U_13
_atom_site_aniso_U_12
C1 0.0325(14) 0.0310(14) 0.0133(12) 0.0021(10) 0.0017(11) 0.0176(12)
C2 0.0328(15) 0.0240(13) 0.0180(13) 0.0035(10) 0.0054(11) 0.0120(12)
C3 0.0395(17) 0.0357(16) 0.0248(14) 0.0000(13) 0.0017(12) 0.0191(14)
C4 0.0413(18) 0.0338(16) 0.0366(17) -0.0108(14) 0.0012(14) 0.0179(14)
C5 0.058(2) 0.0411(18) 0.0326(16) 0.0027(14) 0.0063(15) 0.0323(17)
C6 0.068(2) 0.056(2) 0.0308(17) 0.0090(16) 0.0067(16) 0.050(2)
C7 0.063(2) 0.079(3) 0.0229(16) 0.0127(17) 0.0112(16) 0.053(2)
C8 0.0420(18) 0.0439(18) 0.0254(14) 0.0133(14) 0.0078(13) 0.0233(16)
C9 0.0469(18) 0.0428(17) 0.0143(12) 0.0060(12) 0.0075(12) 0.0288(15)
C10 0.050(2) 0.0402(18) 0.0293(16) 0.0047(14) 0.0081(14) 0.0284(16)
C11 0.0335(15) 0.0364(16) 0.0185(13) 0.0003(11) -0.0017(11) 0.0200(13)
C12 0.0255(14) 0.0423(17) 0.0217(13) 0.0087(13) 0.0054(11) 0.0187(13)
C13 0.0371(17) 0.0358(17) 0.0337(16) 0.0078(14) -0.0045(13) 0.0147(14)
C14 0.060(2) 0.047(2) 0.0288(16) -0.0037(14) -0.0170(16) 0.0319(19)
C15 0.108(4) 0.052(2) 0.0301(17) -0.0130(16) -0.033(2) 0.054(2)
C16 0.111(4) 0.062(2) 0.0239(15) -0.0003(16) -0.0138(19) 0.059(3)
C17 0.082(3) 0.055(2) 0.0215(14) 0.0069(14) 0.0063(16) 0.055(2)
C18 0.0394(17) 0.0451(18) 0.0287(15) 0.0003(13) 0.0053(13) 0.0301(15)
C19 0.0368(16) 0.0432(17) 0.0201(13) 0.0024(12) 0.0023(12) 0.0260(15)
C20 0.060(2) 0.051(2) 0.0205(14) -0.0061(14) -0.0129(15) 0.0343(18)
N21 0.0332(13) 0.0244(11) 0.0160(10) 0.0014(9) 0.0005(9) 0.0125(10)
C22 0.0280(14) 0.0235(13) 0.0202(13) -0.0001(11) 0.0003(11) 0.0069(12)
C23 0.0261(13) 0.0329(15) 0.0227(13) -0.0053(11) -0.0031(11) 0.0135(12)
N24 0.0297(12) 0.0264(12) 0.0180(11) -0.0024(9) -0.0030(9) 0.0139(10)
C25 0.0397(17) 0.0322(16) 0.0351(16) 0.0000(13) -0.0056(14) 0.0158(14)
C26 0.046(2) 0.049(2) 0.051(2) 0.0092(17) 0.0086(17) 0.0313(17)
C27 0.0364(17) 0.0379(18) 0.051(2) -0.0030(16) 0.0030(16) 0.0196(14)
C28 0.0284(14) 0.0396(17) 0.0329(15) -0.0003(14) 0.0052(12) 0.0128(14)
N29 0.0300(12) 0.0295(12) 0.0192(11) 0.0081(9) 0.0024(9) 0.0159(10)
Cu 0.02765(18) 0.02292(17) 0.01818(15) 0.00192(13) 0.00076(13) 0.01074(14)
S1 0.0324(4) 0.0202(3) 0.0181(3) -0.0010(2) 0.0001(3) 0.0075(3)
O11 0.0305(10) 0.0223(9) 0.0222(9) 0.0002(8) 0.0004(8) 0.0083(8)
O12 0.0349(11) 0.0296(11) 0.0207(9) 0.0023(8) -0.0006(8) 0.0097(9)
O13 0.0354(12) 0.0259(10) 0.0272(10) -0.0026(8) 0.0035(9) 0.0095(9)
O14 0.0275(10) 0.0314(11) 0.0279(10) 0.0002(9) -0.0008(8) 0.0112(9)

loop_
_atom_type_symbol
_atom_type_description
_atom_type_scat_dispersion_real
_atom_type_scat_dispersion_imag
_atom_type_scat_source
C C 0.0033 0.0016 'International Tables Vol C Tables 4.2.6.8 and 6.1.1.4'
H H 0.0000 0.0000 'International Tables Vol C Tables 4.2.6.8 and 6.1.1.4'
N N 0.0061 0.0033 'International Tables Vol C Tables 4.2.6.8 and 6.1.1.4'
O O 0.0106 0.0060 'International Tables Vol C Tables 4.2.6.8 and 6.1.1.4'
Cu Cu 0.3201 1.2651 'International Tables Vol C Tables 4.2.6.8 and 6.1.1.4'
S S 0.1246 0.1234 'International Tables Vol C Tables 4.2.6.8 and 6.1.1.4'

loop_
_geom_angle_atom_site_label_1
_geom_angle_atom_site_label_2
_geom_angle_atom_site_label_3
_geom_angle
_geom_angle_site_symmetry_1
_geom_angle_site_symmetry_3
_geom_angle_publ_flag
C2 C1 C9 117.4(3) . . ?
C2 C1 C11 122.3(3) . . ?
C9 C1 C11 120.2(3) . . ?
C1 C2 C3 121.7(3) . . ?
C1 C2 N21 119.8(3) . . ?
C3 C2 N21 118.5(3) . . ?
C4 C3 C2 120.0(3) . . ?
C3 C4 C10 121.5(3) . . ?
C6 C5 C10 118.8(4) . . ?
C5 C6 C7 120.8(3) . . ?
C8 C7 C6 120.4(4) . . ?
C7 C8 C9 121.6(4) . . ?
C10 C9 C8 118.5(3) . . ?
C10 C9 C1 119.9(3) . . ?
C8 C9 C1 121.6(3) . . ?
C9 C10 C4 119.4(3) . . ?
C9 C10 C5 119.8(3) . . ?
C4 C10 C5 120.8(3) . . ?
C12 C11 C19 120.3(3) . . ?
C12 C11 C1 120.6(3) . . ?
C19 C11 C1 118.9(3) . . ?
C11 C12 C13 121.0(3) . . ?
C11 C12 N29 120.0(3) . . ?
C13 C12 N29 118.8(3) . . ?
C14 C13 C12 120.0(3) . . ?
C13 C14 C20 120.2(3) . . ?
C16 C15 C20 120.5(4) . . ?
C15 C16 C17 121.5(3) . . ?
C18 C17 C16 119.5(3) . . ?
C17 C18 C19 121.7(3) . . ?
C18 C19 C20 119.0(3) . . ?
C18 C19 C11 124.1(3) . . ?
C20 C19 C11 116.7(3) . . ?
C14 C20 C19 121.7(3) . . ?
C14 C20 C15 120.5(3) . . ?
C19 C20 C15 117.7(3) . . ?
C22 N21 C2 119.0(2) . . ?
C22 N21 Cu 113.9(2) . . ?
C2 N21 Cu 124.66(18) . . ?
N21 C22 C23 117.1(3) . . ?
N24 C23 C28 122.1(3) . . ?
N24 C23 C22 114.6(3) . . ?
C28 C23 C22 123.3(3) . . ?
C25 N24 C23 119.3(3) . . ?
C25 N24 Cu 127.3(2) . . ?
C23 N24 Cu 113.38(19) . . ?
N24 C25 C26 122.9(3) . . ?
C27 C26 C25 117.8(3) . . ?
C28 C27 C26 119.0(3) . . ?
C23 C28 C27 118.7(3) . . ?
C12 N29 Cu 108.15(18) . . ?
O11 Cu N29 92.06(9) . . ?
O11 Cu N24 90.01(9) . . ?
N29 Cu N24 166.87(10) . . ?
O11 Cu N21 160.75(9) . . ?
N29 Cu N21 93.36(10) . . ?
N24 Cu N21 80.71(10) . . ?
O11 Cu O12 105.87(8) . . ?
N29 Cu O12 95.89(9) . . ?
N24 Cu O12 96.01(9) . . ?
N21 Cu O12 91.93(9) . . ?
O13 S1 O14 110.83(13) . . ?
O13 S1 O12 110.93(13) . 4_676 ?
O14 S1 O12 109.79(12) . 4_676 ?
O13 S1 O11 108.27(12) . . ?
O14 S1 O11 108.73(12) . . ?
O12 S1 O11 108.21(12) 4_676 . ?
S1 O11 Cu 129.57(12) . . ?
S1 O12 Cu 133.69(14) 4_676 . ?

loop_
_geom_bond_atom_site_label_1
_geom_bond_atom_site_label_2
_geom_bond_distance
_geom_bond_site_symmetry_2
_geom_bond_publ_flag
C1 C2 1.388(4) . ?
C1 C9 1.448(4) . ?
C1 C11 1.497(4) . ?
C2 C3 1.409(4) . ?
C2 N21 1.441(4) . ?
C3 C4 1.339(4) . ?
C4 C10 1.417(5) . ?
C5 C6 1.392(6) . ?
C5 C10 1.443(5) . ?
C6 C7 1.407(6) . ?
C7 C8 1.337(5) . ?
C8 C9 1.444(5) . ?
C9 C10 1.390(5) . ?
C11 C12 1.378(4) . ?
C11 C19 1.439(4) . ?
C12 C13 1.421(5) . ?
C12 N29 1.443(4) . ?
C13 C14 1.371(5) . ?
C14 C20 1.391(5) . ?
C15 C16 1.361(6) . ?
C15 C20 1.444(4) . ?
C16 C17 1.398(6) . ?
C17 C18 1.376(4) . ?
C18 C19 1.406(5) . ?
C19 C20 1.434(5) . ?
N21 C22 1.269(4) . ?
N21 Cu 2.056(2) . ?
C22 C23 1.478(4) . ?
C23 N24 1.364(4) . ?
C23 C28 1.366(4) . ?
N24 C25 1.283(4) . ?
N24 Cu 2.005(3) . ?
C25 C26 1.402(5) . ?
C26 C27 1.393(5) . ?
C27 C28 1.380(5) . ?
N29 Cu 2.000(2) . ?
Cu O11 1.9700(19) . ?
Cu O12 2.178(2) . ?
S1 O13 1.458(2) . ?
S1 O14 1.476(2) . ?
S1 O12 1.489(2) 4_676 ?
S1 O11 1.501(2) . ?
O12 S1 1.489(2) 4_676 ?
